data_9007918
loop_
_publ_author_name
'Hidouri, M.'
'Lajmi, B.'
'Driss, A.'
'Amara, M. B.'

_publ_section_title
;
 The alluaudite-like phosphate Na1.79Mg1.79Fe1.21(PO4)3
;
_journal_name_full 'Acta Crystallographica, Section E'
_journal_page_first i7
_journal_page_last i9
_journal_paper_doi 10.1107/S1600536803000837
_journal_volume 59
_journal_year 2003
_chemical_formula_structural Na1.79Mg1.79Fe1.21(PO4)3
_chemical_formula_sum 'Fe1.208 Mg1.792 Na1.792 O12 P3'
_space_group_IT_number 15
_symmetry_space_group_name_Hall '-C 2yc'
_symmetry_space_group_name_H-M 'C 1 2/c 1'
_cell_angle_alpha 90
_cell_angle_beta 113.82
_cell_angle_gamma 90
_cell_length_a 11.791
_cell_length_b 12.489
_cell_length_c 6.4191
_cell_formula_units_Z 4
_cell_volume 864.744
_exptl_crystal_density_diffrn 3.358
_cod_original_formula_sum 'Na1.792 Mg1.792 Fe1.208 P3 O12'
_cod_database_code 9007918

loop_
_symmetry_equiv_pos_as_xyz
x,y,z
1/2+x,1/2+y,z
x,-y,1/2+z
1/2+x,1/2-y,1/2+z
-x,y,1/2-z
1/2-x,1/2+y,1/2-z
-x,-y,-z
1/2-x,1/2-y,-z

loop_
_atom_site_aniso_label
_atom_site_aniso_U_11
_atom_site_aniso_U_22
_atom_site_aniso_U_33
_atom_site_aniso_U_12
_atom_site_aniso_U_13
_atom_site_aniso_U_23
Na1 0.03230 0.00920 0.01510 -0.00180 -0.00450 -0.00090
Na2 0.02900 0.05040 0.04770 0.00000 0.00220 0.00000
Mg1 0.00880 0.00810 0.01080 0.00000 0.00530 0.00000
Mg2 0.00750 0.00710 0.00920 0.00082 0.00386 0.00084
Fe2 0.00750 0.00710 0.00920 0.00082 0.00386 0.00084
P1 0.00570 0.00510 0.00620 0.00000 0.00200 0.00000
O11 0.00780 0.01060 0.00730 0.00030 0.00250 0.00250
O12 0.00900 0.00950 0.01730 -0.00160 0.00420 0.00370
P2 0.00660 0.00480 0.00670 0.00032 0.00280 0.00020
O21 0.00870 0.00930 0.01660 0.00050 0.00600 -0.00020
O22 0.01340 0.00730 0.01510 -0.00180 0.00610 0.00130
O23 0.01160 0.00810 0.00900 0.00130 0.00360 0.00050
O24 0.01050 0.01040 0.00880 0.00010 0.00410 -0.00070

loop_
_atom_site_label
_atom_site_fract_x
_atom_site_fract_y
_atom_site_fract_z
_atom_site_occupancy
_atom_site_U_iso_or_equiv
Na1 0.50000 0.00000 0.00000 1.00000 0.02340
Na2 0.00000 -0.01150 0.25000 0.79170 0.04660
Mg1 0.00000 0.26564 0.25000 1.00000 0.00880
Mg2 0.21714 0.15533 0.12852 0.39600 0.00778
Fe2 0.21714 0.15533 0.12852 0.60410 0.00778
P1 0.50000 0.21062 0.25000 1.00000 0.00583
O11 0.45796 0.28120 0.03220 1.00000 0.00870
O12 0.39708 0.13456 0.24930 1.00000 0.01230
P2 0.23741 0.11008 0.62617 1.00000 0.00601
O21 0.37541 0.10417 0.67580 1.00000 0.01120
O22 0.17902 -0.00119 0.61700 1.00000 0.01180
O23 0.16302 0.16543 0.39250 1.00000 0.00980
O24 0.22191 0.17812 0.81580 1.00000 0.00990

_cod_duplicate_entry 2201754
